data_7205638
loop_
_publ_author_name
'Wahl, Helene'
'Haynes, Delia A.'
'le Roex, Tanya'

_publ_section_title
;
 Solvate formation in lutidinium pamoate salts: a systematic study
;
_journal_issue 7
_journal_name_full CrystEngComm
_journal_page_first 2227
_journal_paper_doi 10.1039/c0ce00528b
_journal_volume 13
_journal_year 2011
_chemical_formula_moiety 'C23 H14 O6 2- , 2(C7 H10 N 1+) , C3 H7 N O'
_chemical_formula_sum 'C40 H41 N3 O7'
_chemical_formula_weight 675.76
_chemical_name_common '2,3 lutidine pamoate DMF solvate'
_chemical_name_systematic
;
?
;
_space_group_IT_number 15
_symmetry_cell_setting monoclinic
_symmetry_space_group_name_Hall '-C 2yc'
_symmetry_space_group_name_H-M 'C 1 2/c 1'
_atom_sites_solution_hydrogens geom
_atom_sites_solution_primary direct
_atom_sites_solution_secondary difmap
_audit_creation_method SHELXL-97
_cell_angle_alpha 90.00
_cell_angle_beta 102.1310(10)
_cell_angle_gamma 90.00
_cell_formula_units_Z 4
_cell_length_a 13.8950(7)
_cell_length_b 11.6523(6)
_cell_length_c 21.2968(11)
_cell_measurement_reflns_used 2836
_cell_measurement_temperature 100(2)
_cell_measurement_theta_max 26.112
_cell_measurement_theta_min 2.303
_cell_volume 3371.1(3)
_computing_cell_refinement 'SAINT (Bruker, 2009)'
_computing_data_collection 'APEX2 (Bruker, 2009)'
_computing_data_reduction SAINT
_computing_structure_refinement 'SHELXL (Sheldrick, 2008)'
_computing_structure_solution 'SHELXS (Sheldrick, 2008)'
_diffrn_ambient_temperature 100(2)
_diffrn_measured_fraction_theta_full 0.998
_diffrn_measured_fraction_theta_max 0.998
_diffrn_measurement_device_type 'Bruker APEX CCD area-detector'
_diffrn_measurement_method \w
_diffrn_radiation_monochromator graphite
_diffrn_radiation_source 'fine-focus sealed tube'
_diffrn_radiation_type MoK\a
_diffrn_radiation_wavelength 0.71073
_diffrn_reflns_av_R_equivalents 0.0224
_diffrn_reflns_av_sigmaI/netI 0.0260
_diffrn_reflns_limit_h_max 17
_diffrn_reflns_limit_h_min -16
_diffrn_reflns_limit_k_max 14
_diffrn_reflns_limit_k_min -7
_diffrn_reflns_limit_l_max 26
_diffrn_reflns_limit_l_min -26
_diffrn_reflns_number 9520
_diffrn_reflns_theta_full 26.15
_diffrn_reflns_theta_max 26.15
_diffrn_reflns_theta_min 1.96
_diffrn_standards_number 0
_exptl_absorpt_coefficient_mu 0.092
_exptl_absorpt_correction_T_max 0.9880
_exptl_absorpt_correction_T_min 0.9816
_exptl_absorpt_correction_type multi-scan
_exptl_absorpt_process_details '(SADABS; Bruker, 2002)'
_exptl_crystal_colour yellow
_exptl_crystal_density_diffrn 1.331
_exptl_crystal_density_method 'not measured'
_exptl_crystal_description block
_exptl_crystal_F_000 1432
_exptl_crystal_size_max 0.20
_exptl_crystal_size_mid 0.17
_exptl_crystal_size_min 0.13
_refine_diff_density_max 0.261
_refine_diff_density_min -0.200
_refine_diff_density_rms 0.040
_refine_ls_extinction_method none
_refine_ls_goodness_of_fit_ref 1.058
_refine_ls_hydrogen_treatment mixed
_refine_ls_matrix_type full
_refine_ls_number_parameters 261
_refine_ls_number_reflns 3378
_refine_ls_number_restraints 0
_refine_ls_restrained_S_all 1.058
_refine_ls_R_factor_all 0.0529
_refine_ls_R_factor_gt 0.0401
_refine_ls_shift/su_max 0.000
_refine_ls_shift/su_mean 0.000
_refine_ls_structure_factor_coef Fsqd
_refine_ls_weighting_details 'calc w=1/[\s^2^(Fo^2^)+(0.0528P)^2^+1.7295P] where P=(Fo^2^+2Fc^2^)/3'
_refine_ls_weighting_scheme calc
_refine_ls_wR_factor_gt 0.1024
_refine_ls_wR_factor_ref 0.1118
_reflns_number_gt 2666
_reflns_number_total 3378
_reflns_threshold_expression >2sigma(I)
_cod_data_source_file c0ce00528b.txt
_cod_data_source_block 2
_cod_original_sg_symbol_H-M C2/c
_cod_database_code 7205638

loop_
_symmetry_equiv_pos_as_xyz
'x, y, z'
'-x, y, -z+1/2'
'x+1/2, y+1/2, z'
'-x+1/2, y+1/2, -z+1/2'
'-x, -y, -z'
'x, -y, z-1/2'
'-x+1/2, -y+1/2, -z'
'x+1/2, -y+1/2, z-1/2'

loop_
_atom_site_label
_atom_site_type_symbol
_atom_site_fract_x
_atom_site_fract_y
_atom_site_fract_z
_atom_site_U_iso_or_equiv
_atom_site_adp_type
_atom_site_occupancy
_atom_site_symmetry_multiplicity
_atom_site_calc_flag
_atom_site_refinement_flags
_atom_site_disorder_assembly
_atom_site_disorder_group
O1 O -0.08562(16) 1.2233(2) 0.13221(11) 0.0401(6) Uani 0.50 1 d P A -1
N1 N -0.0022(3) 1.1850(2) 0.23398(11) 0.0314(7) Uani 0.50 1 d P A -1
C1 C -0.0098(2) 1.2012(3) 0.17100(15) 0.0313(7) Uani 0.50 1 d P A -1
H1 H 0.0488 1.1950 0.1550 0.038 Uiso 0.50 1 calc PR A -1
C2 C 0.0898(3) 1.1489(4) 0.2750(2) 0.0498(10) Uani 0.50 1 d P A -1
H2A H 0.1416 1.1475 0.2501 0.075 Uiso 0.50 1 calc PR A -1
H2B H 0.0819 1.0720 0.2918 0.075 Uiso 0.50 1 calc PR A -1
H2C H 0.1080 1.2029 0.3108 0.075 Uiso 0.50 1 calc PR A -1
C3 C -0.0890(3) 1.1875(4) 0.26200(19) 0.0442(9) Uani 0.50 1 d P A -1
H3A H -0.1441 1.2216 0.2313 0.066 Uiso 0.50 1 calc PR A -1
H3B H -0.0753 1.2336 0.3014 0.066 Uiso 0.50 1 calc PR A -1
H3C H -0.1061 1.1091 0.2722 0.066 Uiso 0.50 1 calc PR A -1
N11 N 0.48092(9) 0.86945(11) 0.53942(5) 0.0260(3) Uani 1 1 d . . .
H11 H 0.4020(16) 0.8771(17) 0.5196(10) 0.065(6) Uiso 1 1 d . . .
C12 C 0.52248(11) 0.92832(13) 0.59240(7) 0.0292(3) Uani 1 1 d . . .
C13 C 0.62355(11) 0.91892(15) 0.61706(7) 0.0337(4) Uani 1 1 d . . .
C14 C 0.67680(11) 0.84669(18) 0.58537(8) 0.0441(5) Uani 1 1 d . . .
H14 H 0.7457 0.8388 0.6011 0.053 Uiso 1 1 calc R . .
C15 C 0.63182(12) 0.78596(17) 0.53140(8) 0.0427(4) Uani 1 1 d . . .
H15 H 0.6689 0.7362 0.5103 0.051 Uiso 1 1 calc R . .
C16 C 0.53225(11) 0.79915(14) 0.50897(7) 0.0316(4) Uani 1 1 d . . .
H16 H 0.4998 0.7584 0.4719 0.038 Uiso 1 1 calc R . .
C17 C 0.45551(14) 1.00237(15) 0.62142(8) 0.0424(4) Uani 1 1 d . . .
H17A H 0.3887 0.9985 0.5950 0.064 Uiso 1 1 calc R . .
H17B H 0.4789 1.0819 0.6234 0.064 Uiso 1 1 calc R . .
H17C H 0.4550 0.9752 0.6649 0.064 Uiso 1 1 calc R . .
C18 C 0.67269(13) 0.98278(18) 0.67658(8) 0.0487(5) Uani 1 1 d . . .
H18A H 0.6643 0.9399 0.7147 0.073 Uiso 1 1 calc R . .
H18B H 0.6427 1.0589 0.6768 0.073 Uiso 1 1 calc R . .
H18C H 0.7430 0.9912 0.6771 0.073 Uiso 1 1 calc R . .
O211 O 0.19418(7) 0.71150(9) 0.32257(5) 0.0250(2) Uani 1 1 d . . .
C211 C 0.13103(10) 0.78350(11) 0.34440(6) 0.0187(3) Uani 1 1 d . . .
H211 H 0.2541(15) 0.7251(17) 0.3509(9) 0.051(6) Uiso 1 1 d . . .
C212 C 0.16637(9) 0.84920(12) 0.40148(6) 0.0197(3) Uani 1 1 d . . .
C213 C 0.10337(10) 0.92257(12) 0.42284(6) 0.0206(3) Uani 1 1 d . . .
H213 H 0.1276 0.9695 0.4592 0.025 Uiso 1 1 calc R . .
C214 C 0.00309(10) 0.93006(12) 0.39208(6) 0.0202(3) Uani 1 1 d . . .
C215 C -0.06367(10) 1.00024(12) 0.41694(6) 0.0246(3) Uani 1 1 d . . .
H215 H -0.0393 1.0491 0.4524 0.029 Uiso 1 1 calc R . .
C216 C -0.16219(10) 0.99885(13) 0.39089(7) 0.0273(3) Uani 1 1 d . . .
H216 H -0.2062 1.0443 0.4090 0.033 Uiso 1 1 calc R . .
C217 C -0.19804(10) 0.92922(13) 0.33688(6) 0.0266(3) Uani 1 1 d . . .
H217 H -0.2667 0.9274 0.3191 0.032 Uiso 1 1 calc R . .
C218 C -0.13548(10) 0.86411(12) 0.30967(6) 0.0225(3) Uani 1 1 d . . .
H218 H -0.1612 0.8201 0.2724 0.027 Uiso 1 1 calc R . .
C219 C -0.03255(9) 0.86140(11) 0.33646(6) 0.0190(3) Uani 1 1 d . . .
C220 C 0.03450(9) 0.79095(11) 0.31121(6) 0.0179(3) Uani 1 1 d . . .
O221 O 0.29608(7) 0.89188(9) 0.49024(4) 0.0285(3) Uani 1 1 d . . .
C221 C 0.27163(10) 0.83885(12) 0.43718(6) 0.0231(3) Uani 1 1 d . . .
O222 O 0.33022(7) 0.77953(9) 0.41270(5) 0.0294(3) Uani 1 1 d . . .
C222 C 0.0000 0.72139(16) 0.2500 0.0195(4) Uani 1 2 d S . .
H22A H -0.0547 0.6711 0.2561 0.023 Uiso 0.50 1 calc PR . .
H22B H 0.0547 0.6711 0.2439 0.023 Uiso 0.50 1 calc PR . .

loop_
_atom_site_aniso_label
_atom_site_aniso_U_11
_atom_site_aniso_U_22
_atom_site_aniso_U_33
_atom_site_aniso_U_23
_atom_site_aniso_U_13
_atom_site_aniso_U_12
O1 0.0352(13) 0.0468(14) 0.0371(12) 0.0053(11) 0.0051(10) -0.0050(11)
N1 0.0254(12) 0.0390(13) 0.032(2) 0.0022(10) 0.010(2) -0.0003(14)
C1 0.0263(16) 0.0359(18) 0.0332(17) -0.0025(13) 0.0096(13) -0.0044(13)
C2 0.038(2) 0.066(3) 0.043(2) 0.012(2) 0.0034(18) 0.0036(19)
C3 0.036(2) 0.063(3) 0.037(2) 0.0035(19) 0.0145(17) -0.0023(18)
N11 0.0222(6) 0.0318(7) 0.0225(6) 0.0055(5) 0.0010(5) -0.0024(5)
C12 0.0321(8) 0.0298(8) 0.0242(7) 0.0088(6) 0.0023(6) -0.0059(7)
C13 0.0297(8) 0.0440(10) 0.0257(7) 0.0117(7) 0.0016(6) -0.0152(7)
C14 0.0196(8) 0.0745(13) 0.0363(9) 0.0104(9) 0.0018(7) -0.0098(8)
C15 0.0250(8) 0.0641(12) 0.0398(9) 0.0044(9) 0.0090(7) 0.0026(8)
C16 0.0268(8) 0.0388(9) 0.0290(8) 0.0033(7) 0.0055(6) -0.0020(7)
C17 0.0529(11) 0.0403(10) 0.0303(8) 0.0003(7) 0.0006(8) 0.0059(8)
C18 0.0452(10) 0.0633(13) 0.0329(9) 0.0081(8) -0.0027(8) -0.0287(9)
O211 0.0220(5) 0.0312(6) 0.0208(5) -0.0031(4) 0.0023(4) 0.0098(4)
C211 0.0217(7) 0.0192(7) 0.0161(6) 0.0029(5) 0.0059(5) 0.0039(5)
C212 0.0195(7) 0.0224(7) 0.0172(6) 0.0029(5) 0.0037(5) 0.0012(5)
C213 0.0238(7) 0.0217(7) 0.0158(6) 0.0007(5) 0.0033(5) 0.0006(6)
C214 0.0230(7) 0.0213(7) 0.0167(6) 0.0036(5) 0.0047(5) 0.0034(6)
C215 0.0298(7) 0.0255(8) 0.0181(6) 0.0003(6) 0.0047(6) 0.0078(6)
C216 0.0273(7) 0.0337(8) 0.0220(7) 0.0045(6) 0.0078(6) 0.0134(6)
C217 0.0192(7) 0.0389(9) 0.0212(7) 0.0061(6) 0.0036(5) 0.0071(6)
C218 0.0219(7) 0.0285(8) 0.0167(6) 0.0031(5) 0.0032(5) 0.0024(6)
C219 0.0211(7) 0.0210(7) 0.0155(6) 0.0041(5) 0.0047(5) 0.0021(5)
C220 0.0212(7) 0.0173(7) 0.0156(6) 0.0030(5) 0.0048(5) 0.0004(5)
O221 0.0234(5) 0.0385(6) 0.0211(5) -0.0048(4) -0.0008(4) 0.0028(4)
C221 0.0220(7) 0.0272(7) 0.0198(7) 0.0035(6) 0.0036(5) 0.0018(6)
O222 0.0207(5) 0.0415(6) 0.0246(5) -0.0031(4) 0.0018(4) 0.0089(4)
C222 0.0195(9) 0.0202(10) 0.0192(9) 0.000 0.0048(7) 0.000

loop_
_atom_type_symbol
_atom_type_description
_atom_type_scat_dispersion_real
_atom_type_scat_dispersion_imag
_atom_type_scat_source
C C 0.0033 0.0016 'International Tables Vol C Tables 4.2.6.8 and 6.1.1.4'
H H 0.0000 0.0000 'International Tables Vol C Tables 4.2.6.8 and 6.1.1.4'
N N 0.0061 0.0033 'International Tables Vol C Tables 4.2.6.8 and 6.1.1.4'
O O 0.0106 0.0060 'International Tables Vol C Tables 4.2.6.8 and 6.1.1.4'

loop_
_geom_angle_atom_site_label_1
_geom_angle_atom_site_label_2
_geom_angle_atom_site_label_3
_geom_angle
_geom_angle_site_symmetry_1
_geom_angle_site_symmetry_3
_geom_angle_publ_flag
C1 N1 C2 121.3(4) . . ?
C1 N1 C3 120.8(4) . . ?
C2 N1 C3 117.4(3) . . ?
O1 C1 N1 125.7(3) . . ?
C16 N11 C12 122.71(13) . . ?
N11 C12 C13 119.79(15) . . ?
N11 C12 C17 116.56(13) . . ?
C13 C12 C17 123.64(14) . . ?
C14 C13 C12 117.52(14) . . ?
C14 C13 C18 121.10(15) . . ?
C12 C13 C18 121.38(16) . . ?
C15 C14 C13 121.43(15) . . ?
C16 C15 C14 118.56(16) . . ?
N11 C16 C15 119.98(15) . . ?
O211 C211 C220 119.29(12) . . ?
O211 C211 C212 119.15(11) . . ?
C220 C211 C212 121.55(12) . . ?
C213 C212 C211 119.13(12) . . ?
C213 C212 C221 120.26(12) . . ?
C211 C212 C221 120.61(12) . . ?
C212 C213 C214 121.48(12) . . ?
C213 C214 C215 121.39(12) . . ?
C213 C214 C219 119.09(12) . . ?
C215 C214 C219 119.45(12) . . ?
C216 C215 C214 121.32(13) . . ?
C215 C216 C217 119.37(13) . . ?
C218 C217 C216 121.10(13) . . ?
C217 C218 C219 121.03(13) . . ?
C218 C219 C214 117.62(12) . . ?
C218 C219 C220 122.76(12) . . ?
C214 C219 C220 119.59(12) . . ?
C211 C220 C219 118.90(12) . . ?
C211 C220 C222 120.09(10) . . ?
C219 C220 C222 120.97(10) . . ?
O222 C221 O221 124.01(12) . . ?
O222 C221 C212 118.57(12) . . ?
O221 C221 C212 117.42(12) . . ?
C220 C222 C220 115.75(15) . 2 ?

loop_
_geom_bond_atom_site_label_1
_geom_bond_atom_site_label_2
_geom_bond_distance
_geom_bond_site_symmetry_2
_geom_bond_publ_flag
O1 C1 1.221(4) . ?
N1 C1 1.336(4) . ?
N1 C2 1.451(5) . ?
N1 C3 1.454(5) . ?
N11 C16 1.3396(19) . ?
N11 C12 1.3429(19) . ?
C12 C13 1.396(2) . ?
C12 C17 1.495(2) . ?
C13 C14 1.386(3) . ?
C13 C18 1.504(2) . ?
C14 C15 1.382(2) . ?
C15 C16 1.374(2) . ?
O211 C211 1.3643(15) . ?
C211 C220 1.3811(18) . ?
C211 C212 1.4333(18) . ?
C212 C213 1.3681(18) . ?
C212 C221 1.5049(18) . ?
C213 C214 1.4123(18) . ?
C214 C215 1.4197(18) . ?
C214 C219 1.4289(18) . ?
C215 C216 1.365(2) . ?
C216 C217 1.410(2) . ?
C217 C218 1.3708(19) . ?
C218 C219 1.4244(18) . ?
C219 C220 1.4290(18) . ?
C220 C222 1.5242(16) . ?
O221 C221 1.2699(17) . ?
C221 O222 1.2613(16) . ?
C222 C220 1.5242(16) 2 ?

loop_
_geom_hbond_atom_site_label_D
_geom_hbond_atom_site_label_H
_geom_hbond_atom_site_label_A
_geom_hbond_distance_DH
_geom_hbond_distance_HA
_geom_hbond_distance_DA
_geom_hbond_angle_DHA
_geom_hbond_site_symmetry_A
N11 H11 O221 1.09(2) 1.48(2) 2.5750(15) 177.0(19) .
